data_4113246
loop_
_publ_author_name
'Hye Jin Choi'
'Myunghyun Paik Suh'

_publ_contact_author_address 'School of Chemistry, Seoul National University'
_publ_contact_author_email mpsuh@snu.ac.kr
_publ_contact_author_fax '+82 2 886 8516'
_publ_contact_author_name 'Myunghyun Paik Suh (Prof.)'
_publ_contact_author_phone '+82 2 880 7760'
_publ_section_title
;
 Dynamic and Redox Active Pillared Bilayer Open Framework:
 Single-Crystal-to-Single-Crystal Transformations upon Guest Removal,
 Guest Exchange, and Framework Oxidation
;
_journal_name_full 'Journal of the American Chemical Society'
_journal_page_first 15844
_journal_page_last 15851
_journal_paper_doi 10.1021/ja0466715
_journal_volume 126
_journal_year 2004
_chemical_formula_sum 'C114 H202 I14 N30 Ni6 O41'
_chemical_formula_weight 4777.92
_chemical_name_systematic
;
  triclinic
;
_space_group_IT_number 2
_symmetry_cell_setting triclinic
_symmetry_space_group_name_Hall '-P 1'
_symmetry_space_group_name_H-M 'P -1'
_atom_sites_solution_hydrogens geom
_atom_sites_solution_primary direct
_atom_sites_solution_secondary difmap
_audit_creation_method SHELXL-97
_cell_angle_alpha 71.255(2)
_cell_angle_beta 70.065(2)
_cell_angle_gamma 74.827(2)
_cell_formula_units_Z 1
_cell_length_a 16.4340(14)
_cell_length_b 19.9138(18)
_cell_length_c 20.3375(18)
_cell_measurement_temperature 293(2)
_cell_volume 5837.8(9)
_computing_structure_refinement 'SHELXL-97 (Sheldrick, 1997)'
_diffrn_ambient_temperature 293(2)
_diffrn_measured_fraction_theta_full 0.924
_diffrn_measured_fraction_theta_max 0.924
_diffrn_radiation_monochromator graphite
_diffrn_radiation_source 'fine-focus sealed tube'
_diffrn_radiation_type MoK\a
_diffrn_radiation_wavelength 0.71073
_diffrn_reflns_av_R_equivalents 0.1936
_diffrn_reflns_av_sigmaI/netI 0.6030
_diffrn_reflns_limit_h_max 15
_diffrn_reflns_limit_h_min -21
_diffrn_reflns_limit_k_max 23
_diffrn_reflns_limit_k_min -26
_diffrn_reflns_limit_l_max 25
_diffrn_reflns_limit_l_min -26
_diffrn_reflns_number 38570
_diffrn_reflns_theta_full 28.36
_diffrn_reflns_theta_max 28.36
_diffrn_reflns_theta_min 1.34
_exptl_absorpt_coefficient_mu 2.381
_exptl_crystal_colour 'dark brown'
_exptl_crystal_density_diffrn 1.359
_exptl_crystal_F_000 2334
_exptl_crystal_size_max 0.3
_exptl_crystal_size_mid 0.3
_exptl_crystal_size_min 0.1
_refine_diff_density_max 1.543
_refine_diff_density_min -0.902
_refine_diff_density_rms 0.180
_refine_ls_extinction_coef 0.0000(2)
_refine_ls_extinction_expression Fc^*^=kFc[1+0.001xFc^2^\l^3^/sin(2\q)]^-1/4^
_refine_ls_extinction_method SHELXL
_refine_ls_goodness_of_fit_ref 0.922
_refine_ls_hydrogen_treatment mixed
_refine_ls_matrix_type full
_refine_ls_number_parameters 954
_refine_ls_number_reflns 26977
_refine_ls_number_restraints 2
_refine_ls_restrained_S_all 0.922
_refine_ls_R_factor_all 0.4654
_refine_ls_R_factor_gt 0.1547
_refine_ls_shift/su_max 1.022
_refine_ls_shift/su_mean 0.008
_refine_ls_structure_factor_coef Fsqd
_refine_ls_weighting_details 'calc w=1/[\s^2^(Fo^2^)+(0.1970P)^2^+0.0000P] where P=(Fo^2^+2Fc^2^)/3'
_refine_ls_weighting_scheme calc
_refine_ls_wR_factor_gt 0.3337
_refine_ls_wR_factor_ref 0.4960
_reflns_number_gt 5224
_reflns_number_total 26977
_reflns_threshold_expression >2sigma(I)
_cod_data_source_file ja0466715si20040610_025223.cif
_cod_data_source_block compound
_cod_database_code 4113246

loop_
_symmetry_equiv_pos_as_xyz
'x, y, z'
'-x, -y, -z'

loop_
_atom_site_label
_atom_site_type_symbol
_atom_site_fract_x
_atom_site_fract_y
_atom_site_fract_z
_atom_site_U_iso_or_equiv
_atom_site_adp_type
_atom_site_occupancy
_atom_site_symmetry_multiplicity
_atom_site_calc_flag
_atom_site_refinement_flags
_atom_site_disorder_assembly
_atom_site_disorder_group
NiA Ni 0.22867(16) 0.92119(13) 0.32137(15) 0.0379(7) Uani 1 1 d . . .
N1A N 0.1885(14) 0.8892(11) 0.1849(12) 0.056(6) Uani 1 1 d . . .
N2A N 0.2796(10) 0.9516(8) 0.2136(9) 0.043(5) Uani 1 1 d . . .
H2A H 0.3290 0.9188 0.2023 0.052 Uiso 1 1 calc R . .
N3A N 0.2880(11) 0.9924(9) 0.3257(11) 0.052(5) Uani 1 1 d . . .
H3A H 0.2461 1.0322 0.3301 0.063 Uiso 1 1 calc R . .
N4A N 0.1765(12) 0.8957(9) 0.4305(10) 0.062(6) Uani 1 1 d . . .
H4A H 0.1289 0.9301 0.4408 0.075 Uiso 1 1 calc R . .
N5A N 0.1655(10) 0.8493(8) 0.3178(10) 0.041(5) Uani 1 1 d . . .
H5A H 0.2057 0.8083 0.3147 0.049 Uiso 1 1 calc R . .
C1A C 0.3576(18) 0.8582(17) 0.0332(17) 0.085(10) Uani 1 1 d . . .
H1A H 0.4008 0.8530 0.0553 0.102 Uiso 1 1 calc R . .
C2A C 0.2068(18) 0.8609(15) 0.0412(18) 0.091(10) Uani 1 1 d . . .
H2B H 0.1492 0.8567 0.0684 0.109 Uiso 1 1 calc R . .
C3A C 0.280(2) 0.8494(13) 0.0760(14) 0.075(8) Uani 1 1 d . . .
C4A C 0.2551(15) 0.8316(12) 0.1579(12) 0.063(7) Uiso 1 1 d . . .
H4B H 0.2324 0.7867 0.1783 0.075 Uiso 1 1 calc R . .
H4C H 0.3071 0.8254 0.1731 0.075 Uiso 1 1 calc R . .
C5A C 0.2233(17) 0.9509(12) 0.1714(13) 0.063(7) Uani 1 1 d . . .
H5B H 0.1742 0.9902 0.1775 0.076 Uiso 1 1 calc R . .
H5C H 0.2566 0.9622 0.1208 0.076 Uiso 1 1 calc R . .
C6A C 0.3087(15) 1.0196(12) 0.1965(12) 0.055(6) Uani 1 1 d . . .
H6A H 0.2592 1.0589 0.1976 0.066 Uiso 1 1 calc R . .
H6B H 0.3503 1.0288 0.1488 0.066 Uiso 1 1 calc R . .
C7A C 0.3506(15) 1.0128(11) 0.2519(17) 0.076(9) Uani 1 1 d . . .
H7A H 0.3677 1.0581 0.2451 0.092 Uiso 1 1 calc R . .
H7B H 0.4030 0.9763 0.2474 0.092 Uiso 1 1 calc R . .
C8A C 0.3294(17) 0.9760(12) 0.3880(16) 0.073(9) Uani 1 1 d . . .
H8A H 0.3774 0.9355 0.3850 0.087 Uiso 1 1 calc R . .
H8B H 0.3524 1.0173 0.3851 0.087 Uiso 1 1 calc R . .
C9A C 0.257(2) 0.9581(16) 0.4597(14) 0.082(9) Uani 1 1 d . . .
H9A H 0.2777 0.9585 0.4989 0.098 Uiso 1 1 calc R . .
H9B H 0.2058 0.9955 0.4579 0.098 Uiso 1 1 calc R . .
C10A C 0.2318(16) 0.8908(14) 0.4751(13) 0.066(8) Uani 1 1 d . . .
H10A H 0.1999 0.8765 0.5258 0.079 Uiso 1 1 calc R . .
H10B H 0.2837 0.8545 0.4656 0.079 Uiso 1 1 calc R . .
C11A C 0.1417(16) 0.8255(12) 0.4459(14) 0.074(8) Uani 1 1 d . . .
H11A H 0.1899 0.7851 0.4457 0.089 Uiso 1 1 calc R . .
H11B H 0.0994 0.8170 0.4932 0.089 Uiso 1 1 calc R . .
C12A C 0.0983(15) 0.8317(13) 0.3884(13) 0.065(7) Uani 1 1 d . . .
H12A H 0.0803 0.7867 0.3954 0.078 Uiso 1 1 calc R . .
H12B H 0.0470 0.8694 0.3906 0.078 Uiso 1 1 calc R . .
C13A C 0.1307(17) 0.8708(12) 0.2523(17) 0.072(9) Uani 1 1 d . . .
H13A H 0.1055 0.8312 0.2539 0.086 Uiso 1 1 calc R . .
H13B H 0.0831 0.9113 0.2574 0.086 Uiso 1 1 calc R . .
NiB Ni -0.27307(16) 1.41940(13) 0.32897(15) 0.0364(7) Uani 1 1 d . . .
N1B N -0.1329(13) 1.5101(10) 0.1910(14) 0.061(6) Uani 1 1 d . . .
N2B N -0.1661(10) 1.4541(9) 0.3173(9) 0.046(5) Uani 1 1 d . . .
H2B1 H -0.1213 1.4170 0.3087 0.055 Uiso 1 1 calc R . .
N3B N -0.2919(12) 1.4002(9) 0.4330(9) 0.052(5) Uani 1 1 d . . .
H3C H -0.3301 1.4383 0.4477 0.062 Uiso 1 1 calc R . .
N4B N -0.3814(10) 1.3896(8) 0.3391(11) 0.053(5) Uani 1 1 d . . .
H4D H -0.4245 1.4281 0.3462 0.064 Uiso 1 1 calc R . .
N5B N -0.2516(11) 1.4398(9) 0.2240(10) 0.055(5) Uani 1 1 d . . .
H5D H -0.2141 1.4011 0.2101 0.066 Uiso 1 1 calc R . .
C1B C -0.0350(18) 1.5516(14) 0.0337(19) 0.092(9) Uani 1 1 d . . .
H1B H -0.0539 1.5887 0.0568 0.110 Uiso 1 1 calc R . .
C2B C 0.0161(19) 1.4301(17) 0.0394(17) 0.099(10) Uani 1 1 d . . .
H2D H 0.0344 1.3828 0.0629 0.119 Uiso 1 1 calc R . .
C3B C -0.0277(18) 1.4771(16) 0.0790(16) 0.078(8) Uiso 1 1 d . . .
C4B C -0.0570(17) 1.4608(14) 0.1574(13) 0.076(8) Uani 1 1 d . . .
H4E H -0.0078 1.4593 0.1743 0.092 Uiso 1 1 calc R . .
H4F H -0.0717 1.4128 0.1754 0.092 Uiso 1 1 calc R . .
C5B C -0.1405(14) 1.5183(10) 0.2550(14) 0.048(6) Uani 1 1 d . . .
H5E H -0.1844 1.5604 0.2630 0.058 Uiso 1 1 calc R . .
H5F H -0.0849 1.5271 0.2545 0.058 Uiso 1 1 calc R . .
C6B C -0.1700(15) 1.4613(12) 0.3882(14) 0.061(7) Uani 1 1 d . . .
H6C H -0.2068 1.5062 0.3966 0.073 Uiso 1 1 calc R . .
H6D H -0.1116 1.4606 0.3901 0.073 Uiso 1 1 calc R . .
C7B C -0.2079(15) 1.3988(12) 0.4438(13) 0.061(7) Uani 1 1 d . . .
H7C H -0.1686 1.3540 0.4379 0.073 Uiso 1 1 calc R . .
H7D H -0.2166 1.4029 0.4921 0.073 Uiso 1 1 calc R . .
C8B C -0.3297(13) 1.3324(13) 0.4799(12) 0.056(6) Uani 1 1 d . . .
H8C H -0.2899 1.2907 0.4658 0.067 Uiso 1 1 calc R . .
H8D H -0.3346 1.3273 0.5301 0.067 Uiso 1 1 calc R . .
C9B C -0.4165(16) 1.3348(13) 0.4729(15) 0.072(8) Uani 1 1 d . . .
H9C H -0.4541 1.3797 0.4808 0.086 Uiso 1 1 calc R . .
H9D H -0.4433 1.2956 0.5096 0.086 Uiso 1 1 calc R . .
C10B C -0.4099(14) 1.3290(13) 0.4003(16) 0.074(8) Uani 1 1 d . . .
H10C H -0.3691 1.2855 0.3921 0.088 Uiso 1 1 calc R . .
H10D H -0.4669 1.3234 0.4007 0.088 Uiso 1 1 calc R . .
C11B C -0.3755(16) 1.3817(14) 0.2663(14) 0.068(7) Uani 1 1 d . . .
H11C H -0.3397 1.3361 0.2592 0.082 Uiso 1 1 calc R . .
H11D H -0.4335 1.3835 0.2631 0.082 Uiso 1 1 calc R . .
C12B C -0.3346(17) 1.4427(14) 0.2102(14) 0.068(7) Uani 1 1 d . . .
H12C H -0.3238 1.4373 0.1620 0.082 Uiso 1 1 calc R . .
H12D H -0.3729 1.4883 0.2141 0.082 Uiso 1 1 calc R . .
C13B C -0.207(2) 1.5053(12) 0.1809(12) 0.088(11) Uani 1 1 d . . .
H13C H -0.1951 1.5083 0.1300 0.105 Uiso 1 1 calc R . .
H13D H -0.2496 1.5476 0.1905 0.105 Uiso 1 1 calc R . .
NiC Ni -0.26912(16) 0.92094(14) 0.31797(16) 0.0425(8) Uani 1 1 d . . .
N1C N 0.3546(14) 0.9804(10) -0.1824(11) 0.057(5) Uani 1 1 d . . .
N2C N -0.3760(10) 0.9937(8) 0.3157(10) 0.042(4) Uani 1 1 d . . .
H2C H -0.3617 1.0367 0.3102 0.050 Uiso 1 1 calc R . .
N3C N -0.3167(12) 0.8986(9) 0.4220(10) 0.059(5) Uani 1 1 d . . .
H3E H -0.3409 0.8585 0.4339 0.070 Uiso 1 1 calc R . .
N4C N -0.1594(12) 0.8475(9) 0.3171(13) 0.065(6) Uani 1 1 d . . .
H4G H -0.1763 0.8053 0.3234 0.078 Uiso 1 1 calc R . .
N5C N -0.2211(11) 0.9441(10) 0.2103(11) 0.065(6) Uani 1 1 d . . .
H5G H -0.1931 0.9822 0.1974 0.078 Uiso 1 1 calc R . .
C1C C 0.383(2) 0.8742(17) -0.0402(19) 0.113(12) Uani 1 1 d . . .
H1C H 0.4413 0.8769 -0.0653 0.135 Uiso 1 1 calc R . .
C2C C 0.233(2) 0.8785(15) -0.0352(17) 0.098(13) Uani 1 1 d . . .
H2F H 0.1902 0.8851 -0.0583 0.118 Uiso 1 1 calc R . .
C3C C 0.320(2) 0.8870(14) -0.0794(18) 0.078(9) Uani 1 1 d . . .
C4C C 0.3318(17) 0.9083(12) -0.1586(14) 0.064(7) Uani 1 1 d . . .
H4H H 0.3786 0.8752 -0.1822 0.077 Uiso 1 1 calc R . .
H4I H 0.2780 0.9094 -0.1689 0.077 Uiso 1 1 calc R . .
C5C C -0.4119(17) 1.0025(13) 0.2510(15) 0.069(8) Uani 1 1 d . . .
H5H H -0.4306 0.9579 0.2573 0.083 Uiso 1 1 calc R . .
H5I H -0.4637 1.0398 0.2534 0.083 Uiso 1 1 calc R . .
C6C C -0.4416(14) 0.9770(12) 0.3868(13) 0.056(7) Uani 1 1 d . . .
H6E H -0.4870 1.0187 0.3930 0.067 Uiso 1 1 calc R . .
H6F H -0.4688 0.9375 0.3910 0.067 Uiso 1 1 calc R . .
C7C C -0.3932(15) 0.9570(12) 0.4413(14) 0.065(7) Uani 1 1 d . . .
H7E H -0.4312 0.9397 0.4892 0.078 Uiso 1 1 calc R . .
H7F H -0.3722 0.9984 0.4409 0.078 Uiso 1 1 calc R . .
C8C C -0.2567(16) 0.8803(12) 0.4685(13) 0.061(7) Uani 1 1 d . . .
H8E H -0.2902 0.8685 0.5190 0.074 Uiso 1 1 calc R . .
H8F H -0.2302 0.9217 0.4597 0.074 Uiso 1 1 calc R . .
C9C C -0.186(2) 0.8173(13) 0.4529(17) 0.082(9) Uani 1 1 d . . .
H9E H -0.1538 0.8017 0.4890 0.098 Uiso 1 1 calc R . .
H9F H -0.2128 0.7778 0.4572 0.098 Uiso 1 1 calc R . .
C10C C -0.1219(17) 0.8341(13) 0.3794(19) 0.081(9) Uani 1 1 d . . .
H10E H -0.0730 0.7944 0.3765 0.097 Uiso 1 1 calc R . .
H10F H -0.0990 0.8764 0.3738 0.097 Uiso 1 1 calc R . .
C11C C -0.0998(14) 0.8598(16) 0.2474(18) 0.086(10) Uani 1 1 d . . .
H11E H -0.0566 0.8168 0.2419 0.103 Uiso 1 1 calc R . .
H11F H -0.0692 0.8984 0.2399 0.103 Uiso 1 1 calc R . .
C12C C -0.1491(16) 0.8791(12) 0.1956(15) 0.077(9) Uani 1 1 d . . .
H12E H -0.1755 0.8389 0.2003 0.092 Uiso 1 1 calc R . .
H12F H -0.1107 0.8915 0.1468 0.092 Uiso 1 1 calc R . .
C13C C -0.2879(16) 0.9660(13) 0.1655(13) 0.062(7) Uiso 1 1 d . . .
H13E H -0.2568 0.9809 0.1146 0.074 Uiso 1 1 calc R . .
H13F H -0.3124 0.9241 0.1724 0.074 Uiso 1 1 calc R . .
O1 O 0.6582(8) 0.8488(7) 0.3160(7) 0.045(4) Uani 1 1 d . . .
O2 O 0.7377(10) 0.7419(8) 0.3492(13) 0.116(9) Uani 1 1 d . . .
O3 O 0.3478(8) 0.8464(7) 0.3266(8) 0.045(4) Uani 1 1 d . . .
O4 O 0.3184(9) 0.7500(8) 0.3165(11) 0.090(7) Uani 1 1 d . . .
O5 O 0.6659(8) 0.5270(6) 0.3277(7) 0.043(4) Uani 1 1 d . . .
O6 O 0.5230(8) 0.5203(7) 0.3593(8) 0.058(4) Uani 1 1 d . . .
O7 O 0.1114(8) 0.9959(7) 0.3141(7) 0.045(4) Uani 1 1 d . . .
O8 O 0.1353(12) 1.0918(9) 0.3306(14) 0.120(9) Uani 1 1 d . . .
O9 O -0.2123(8) 1.3132(6) 0.3291(8) 0.046(4) Uani 1 1 d . . .
O10 O -0.0715(10) 1.3172(8) 0.3111(12) 0.091(7) Uani 1 1 d . . .
O11 O -0.1984(8) 0.9946(7) 0.3187(8) 0.048(4) Uani 1 1 d . . .
O12 O -0.2904(10) 1.0978(8) 0.3105(12) 0.093(7) Uani 1 1 d . . .
C1 C 0.0864(14) 1.0576(12) 0.3231(13) 0.056(7) Uani 1 1 d . . .
C2 C -0.2173(14) 1.0598(13) 0.3151(13) 0.055(6) Uani 1 1 d . . .
C3 C -0.1283(15) 1.2837(12) 0.3190(12) 0.057(7) Uani 1 1 d . . .
C4 C -0.0053(11) 1.0954(9) 0.3211(10) 0.031(5) Uani 1 1 d . . .
C5 C -0.0664(11) 1.0610(10) 0.3204(9) 0.028(4) Uiso 1 1 d . . .
H5 H -0.0521 1.0126 0.3205 0.033 Uiso 1 1 calc R . .
C6 C -0.1484(11) 1.0979(9) 0.3195(10) 0.033(5) Uani 1 1 d . . .
C7 C -0.1702(11) 1.1690(9) 0.3206(10) 0.032(5) Uani 1 1 d . . .
H7 H -0.2275 1.1925 0.3224 0.039 Uiso 1 1 calc R . .
C8 C -0.1118(11) 1.2054(9) 0.3191(11) 0.037(5) Uani 1 1 d . . .
C9 C -0.0249(12) 1.1678(10) 0.3199(11) 0.047(6) Uani 1 1 d . . .
H9 H 0.0173 1.1913 0.3197 0.057 Uiso 1 1 calc R . .
C10 C 0.6709(14) 0.7821(12) 0.3315(13) 0.051(6) Uani 1 1 d . . .
C11 C 0.5858(15) 0.5527(11) 0.3423(11) 0.042(5) Uiso 1 1 d . . .
C12 C 0.3675(12) 0.7835(9) 0.3217(11) 0.030(5) Uani 1 1 d . . .
C13 C 0.6038(12) 0.7435(9) 0.3319(10) 0.032(5) Uani 1 1 d . . .
C14 C 0.6221(12) 0.6703(9) 0.3375(10) 0.035(5) Uani 1 1 d . . .
H14 H 0.6777 0.6453 0.3406 0.042 Uiso 1 1 calc R . .
C15 C 0.5629(13) 0.6331(10) 0.3388(10) 0.035(5) Uani 1 1 d . . .
C16 C 0.4792(11) 0.6722(9) 0.3340(9) 0.028(5) Uani 1 1 d . . .
H16 H 0.4374 0.6480 0.3348 0.034 Uiso 1 1 calc R . .
C17 C 0.4577(12) 0.7433(10) 0.3282(11) 0.036(5) Uani 1 1 d . . .
C18 C 0.5200(12) 0.7809(11) 0.3268(11) 0.043(6) Uani 1 1 d . . .
H18 H 0.5058 0.8302 0.3225 0.051 Uiso 1 1 calc R . .
I1 I 0.5000 0.0000 0.0000 0.1003(10) Uani 1 2 d S . .
I2 I 0.0000 0.0000 0.0000 0.1048(11) Uani 1 2 d S . .
I3 I 0.52614(14) -0.11131(13) 0.12939(12) 0.1093(9) Uani 1 1 d . . .
I4 I -0.02284(16) 0.04551(13) 0.12861(13) 0.1143(9) Uani 1 1 d . . .
I5 I 0.1148(8) 0.6733(6) 0.1928(10) 0.369(9) Uani 0.502(5) 1 d P A 1
I6 I -0.0506(4) 0.6935(2) 0.1637(3) 0.144(3) Uani 0.502(5) 1 d P A 1
I7 I -0.2219(5) 0.7193(3) 0.1463(4) 0.163(3) Uani 0.502(5) 1 d P A 1
I8 I -0.177(2) 0.765(2) 0.010(3) 1.11(6) Uani 0.498(5) 1 d PD A 2
I9 I -0.148(4) 0.798(2) -0.135(3) 1.42(9) Uani 0.498(5) 1 d PD A 2
I10 I 0.434(3) 0.2373(18) 0.2025(16) 0.95(4) Uani 0.50 1 d PD . .
I11 I 0.4638(12) 0.1883(6) 0.3315(8) 0.471(13) Uani 0.50 1 d PD . .
I12 I 0.5420(12) 0.1550(7) 0.4674(8) 0.396(9) Uani 0.50 1 d P . .
OW1A O 0.8445(18) 0.2834(14) 0.1209(12) 0.100(12) Uani 0.69(3) 1 d P B 1
OW1B O 0.838(3) 0.3347(19) 0.1488(18) 0.036(16) Uani 0.31(3) 1 d P B 2
OW2 O 0.3944(13) 0.4937(11) 0.4925(11) 0.123(8) Uani 1 1 d . . .
OW3 O 0.325(4) 0.371(2) 0.491(3) 0.36(3) Uani 1 1 d . . .
OW4 O 0.090(3) 0.141(2) 0.452(3) 0.32(3) Uani 1 1 d . . .
OW5 O 0.538(3) 0.658(2) 0.129(2) 0.30(2) Uani 1 1 d . . .
OW6 O 0.0000 0.0000 0.5000 0.150(16) Uani 1 2 d S . .
OW7 O 0.014(2) 0.278(2) 0.435(2) 0.28(2) Uani 1 1 d . . .
OW8 O 0.560(4) 0.397(4) 0.077(3) 0.58(7) Uani 1 1 d . . .
OW9 O 0.026(4) 0.637(2) 0.460(3) 0.39(4) Uani 1 1 d . . .

loop_
_atom_site_aniso_label
_atom_site_aniso_U_11
_atom_site_aniso_U_22
_atom_site_aniso_U_33
_atom_site_aniso_U_23
_atom_site_aniso_U_13
_atom_site_aniso_U_12
NiA 0.0254(13) 0.0259(14) 0.070(2) -0.0181(13) -0.0260(14) 0.0079(11)
N1A 0.066(14) 0.058(14) 0.062(15) -0.031(12) -0.037(12) 0.008(11)
N2A 0.028(9) 0.036(11) 0.051(12) 0.007(9) -0.019(9) 0.006(8)
N3A 0.037(11) 0.032(10) 0.096(17) -0.021(11) -0.041(12) 0.014(9)
N4A 0.059(13) 0.044(12) 0.079(15) -0.026(11) -0.011(12) 0.001(10)
N5A 0.035(10) 0.015(9) 0.077(14) -0.010(9) -0.034(11) 0.012(8)
C1A 0.051(18) 0.15(3) 0.06(2) -0.01(2) -0.031(17) -0.034(18)
C2A 0.067(19) 0.12(2) 0.13(3) -0.07(2) -0.06(2) -0.004(17)
C3A 0.12(3) 0.056(17) 0.045(19) -0.012(14) -0.028(19) -0.001(17)
C5A 0.086(19) 0.040(15) 0.071(18) -0.019(13) -0.043(16) 0.010(13)
C6A 0.047(14) 0.046(15) 0.059(17) 0.015(13) -0.018(13) -0.019(12)
C7A 0.037(14) 0.021(13) 0.16(3) -0.020(16) -0.021(19) 0.004(11)
C8A 0.08(2) 0.037(14) 0.14(3) -0.027(16) -0.09(2) -0.001(13)
C9A 0.11(2) 0.12(3) 0.046(18) -0.039(18) -0.031(18) -0.03(2)
C10A 0.076(18) 0.09(2) 0.075(19) -0.033(16) -0.060(16) -0.015(15)
C11A 0.061(17) 0.046(16) 0.10(2) -0.014(15) 0.005(16) -0.013(13)
C12A 0.047(15) 0.084(19) 0.075(19) 0.005(15) -0.038(15) -0.035(14)
C13A 0.068(18) 0.039(14) 0.15(3) -0.052(17) -0.08(2) 0.033(13)
NiB 0.0279(14) 0.0202(13) 0.059(2) -0.0119(13) -0.0114(13) 0.0004(10)
N1B 0.041(13) 0.044(13) 0.083(19) 0.002(12) -0.016(14) -0.010(10)
N2B 0.022(9) 0.055(12) 0.062(13) -0.042(11) 0.001(9) 0.008(8)
N3B 0.051(12) 0.031(10) 0.065(14) -0.007(10) -0.005(11) -0.015(9)
N4B 0.031(10) 0.017(9) 0.103(17) 0.000(10) -0.015(11) -0.012(8)
N5B 0.036(11) 0.046(12) 0.084(15) -0.019(11) -0.015(11) -0.008(9)
C1B 0.09(2) 0.054(19) 0.11(3) -0.036(19) 0.01(2) -0.022(16)
C2B 0.10(2) 0.10(2) 0.06(2) -0.028(19) 0.053(18) -0.037(18)
C4B 0.067(18) 0.09(2) 0.06(2) -0.007(16) 0.002(15) -0.024(16)
C5B 0.048(14) 0.021(12) 0.063(18) 0.020(12) -0.007(14) -0.033(10)
C6B 0.058(16) 0.042(15) 0.09(2) -0.025(15) -0.036(15) 0.004(12)
C7B 0.052(15) 0.053(16) 0.068(18) -0.002(14) -0.032(14) 0.011(13)
C8B 0.029(12) 0.077(18) 0.058(17) -0.015(14) -0.013(12) -0.003(12)
C9B 0.059(18) 0.066(18) 0.10(2) -0.041(16) -0.007(16) -0.012(13)
C10B 0.020(12) 0.068(19) 0.13(3) -0.044(19) 0.001(15) -0.016(12)
C11B 0.062(17) 0.08(2) 0.08(2) -0.041(17) -0.022(16) -0.006(15)
C12B 0.077(19) 0.072(18) 0.07(2) -0.024(16) -0.034(16) -0.020(15)
C13B 0.17(3) 0.020(13) 0.016(14) 0.011(11) 0.035(18) -0.025(17)
NiC 0.0297(14) 0.0351(15) 0.074(2) -0.0255(15) -0.0236(15) 0.0023(12)
N1C 0.078(15) 0.055(14) 0.046(14) -0.005(11) -0.031(12) -0.014(12)
N2C 0.034(10) 0.037(10) 0.066(13) -0.026(9) -0.017(10) -0.005(8)
N3C 0.062(13) 0.049(12) 0.089(16) -0.024(11) -0.042(12) -0.015(10)
N4C 0.036(12) 0.036(11) 0.13(2) -0.020(12) -0.048(14) 0.005(9)
N5C 0.048(12) 0.057(12) 0.112(17) -0.048(12) -0.019(12) -0.017(10)
C1C 0.14(3) 0.14(3) 0.10(3) -0.03(2) -0.08(3) -0.04(2)
C2C 0.16(3) 0.10(2) 0.07(2) -0.058(19) -0.10(2) 0.04(2)
C3C 0.07(2) 0.056(17) 0.10(3) -0.032(18) 0.01(2) -0.037(15)
C4C 0.084(19) 0.046(16) 0.07(2) -0.004(14) -0.036(16) -0.012(14)
C5C 0.069(18) 0.077(18) 0.09(2) -0.019(16) -0.077(18) 0.006(14)
C6C 0.043(14) 0.053(15) 0.08(2) -0.027(14) -0.035(15) 0.010(12)
C7C 0.052(15) 0.058(16) 0.10(2) -0.058(15) -0.023(15) 0.010(12)
C8C 0.075(18) 0.043(15) 0.068(18) 0.010(13) -0.021(15) -0.041(14)
C9C 0.12(3) 0.039(16) 0.12(3) -0.009(17) -0.08(2) -0.026(18)
C10C 0.057(17) 0.042(15) 0.17(3) -0.013(18) -0.08(2) -0.007(13)
C11C 0.008(11) 0.11(2) 0.15(3) -0.07(2) -0.017(17) 0.009(13)
C12C 0.050(16) 0.048(15) 0.13(2) -0.067(16) 0.016(17) 0.003(12)
O1 0.042(9) 0.031(9) 0.066(11) -0.017(8) -0.014(8) -0.009(7)
O2 0.057(11) 0.032(9) 0.30(3) -0.054(13) -0.110(16) 0.017(8)
O3 0.027(8) 0.039(9) 0.078(11) -0.021(8) -0.027(8) 0.006(6)
O4 0.040(9) 0.052(10) 0.22(2) -0.074(12) -0.077(12) 0.027(8)
O5 0.018(7) 0.029(8) 0.085(11) -0.027(7) -0.015(7) 0.006(6)
O6 0.025(8) 0.031(8) 0.111(13) -0.032(9) -0.004(8) 0.006(6)
O7 0.033(8) 0.027(8) 0.078(11) -0.030(8) -0.028(8) 0.026(6)
O8 0.069(13) 0.059(12) 0.28(3) -0.087(15) -0.102(16) 0.036(10)
O9 0.031(8) 0.023(7) 0.084(11) -0.022(8) -0.013(8) 0.003(6)
O10 0.037(9) 0.039(10) 0.23(2) -0.069(12) -0.063(12) 0.015(8)
O11 0.025(7) 0.024(8) 0.099(12) -0.036(8) -0.016(8) 0.010(6)
O12 0.048(10) 0.045(10) 0.23(2) -0.060(12) -0.082(13) 0.009(8)
C1 0.040(14) 0.037(14) 0.10(2) -0.024(14) -0.032(14) 0.009(12)
C2 0.032(13) 0.052(16) 0.10(2) -0.032(14) -0.026(13) -0.004(12)
C3 0.041(14) 0.044(15) 0.058(17) -0.023(13) -0.004(13) 0.037(12)
C4 0.014(9) 0.029(11) 0.054(14) -0.006(10) -0.023(10) 0.005(8)
C6 0.025(10) 0.027(11) 0.060(15) -0.012(10) -0.032(10) -0.001(9)
C7 0.011(9) 0.016(10) 0.069(15) -0.013(10) -0.007(10) -0.003(8)
C8 0.016(10) 0.022(11) 0.085(17) -0.018(11) -0.026(11) -0.001(8)
C9 0.030(11) 0.017(11) 0.088(18) -0.020(11) -0.027(12) 0.029(9)
C10 0.038(13) 0.030(13) 0.085(19) -0.008(13) -0.028(13) 0.001(11)
C12 0.027(11) 0.019(11) 0.069(15) -0.023(10) -0.037(11) 0.002(9)
C13 0.036(11) 0.011(10) 0.055(14) -0.013(9) -0.028(11) 0.013(8)
C14 0.034(11) 0.024(11) 0.043(14) -0.004(10) -0.022(10) 0.012(9)
C15 0.038(12) 0.031(12) 0.038(14) -0.011(10) -0.008(11) -0.012(10)
C16 0.024(10) 0.013(10) 0.037(13) 0.006(9) -0.006(9) -0.005(8)
C17 0.021(11) 0.034(12) 0.051(15) -0.019(11) -0.003(10) -0.001(9)
C18 0.020(10) 0.041(13) 0.059(15) -0.026(11) -0.007(11) 0.021(9)
I1 0.074(2) 0.132(3) 0.105(2) -0.047(2) -0.0158(18) -0.0265(18)
I2 0.0715(19) 0.119(3) 0.107(3) -0.021(2) -0.0187(18) -0.0076(18)
I3 0.0874(16) 0.135(2) 0.1120(19) -0.0389(15) -0.0350(14) -0.0105(14)
I4 0.1041(18) 0.132(2) 0.1160(19) -0.0361(16) -0.0368(15) -0.0224(15)
I5 0.266(12) 0.216(10) 0.69(3) -0.108(13) -0.194(15) -0.086(9)
I6 0.190(6) 0.068(3) 0.160(5) -0.050(3) -0.001(4) -0.039(3)
I7 0.223(7) 0.106(4) 0.164(6) -0.043(4) -0.049(5) -0.030(4)
I8 0.55(5) 0.77(7) 1.47(15) -0.13(8) 0.01(7) 0.18(5)
I9 1.53(15) 0.84(9) 1.58(16) 0.81(10) -0.94(14) -0.42(9)
I10 1.19(8) 0.80(5) 0.80(5) -0.44(5) -0.65(6) 0.73(6)
I11 0.55(3) 0.180(9) 0.376(18) -0.039(10) 0.064(17) 0.140(13)
I12 0.63(3) 0.270(12) 0.356(15) 0.061(11) -0.199(17) -0.294(16)
OW1A 0.13(2) 0.12(2) 0.063(18) -0.092(17) 0.040(16) -0.042(18)
OW1B 0.05(3) 0.03(3) 0.00(2) -0.009(19) 0.038(19) -0.02(2)
OW2 0.106(16) 0.101(16) 0.137(19) -0.063(14) 0.031(14) -0.025(13)
OW3 0.43(7) 0.21(4) 0.51(8) 0.10(4) -0.28(6) -0.20(4)
OW4 0.25(4) 0.35(5) 0.54(7) -0.35(5) -0.26(5) 0.14(4)
OW5 0.39(6) 0.25(4) 0.23(4) 0.01(3) -0.20(4) 0.07(4)
OW6 0.10(2) 0.22(3) 0.009(13) -0.024(16) 0.000(13) 0.14(2)
OW7 0.20(4) 0.31(5) 0.31(5) 0.00(4) -0.13(4) -0.04(3)
OW8 0.50(8) 0.91(15) 0.40(7) 0.35(8) -0.38(7) -0.54(10)
OW9 0.65(10) 0.16(3) 0.48(7) -0.02(4) -0.45(8) 0.00(5)

loop_
_atom_type_symbol
_atom_type_description
_atom_type_scat_dispersion_real
_atom_type_scat_dispersion_imag
_atom_type_scat_source
C C 0.0033 0.0016 'International Tables Vol C Tables 4.2.6.8 and 6.1.1.4'
H H 0.0000 0.0000 'International Tables Vol C Tables 4.2.6.8 and 6.1.1.4'
N N 0.0061 0.0033 'International Tables Vol C Tables 4.2.6.8 and 6.1.1.4'
O O 0.0106 0.0060 'International Tables Vol C Tables 4.2.6.8 and 6.1.1.4'
Ni Ni 0.3393 1.1124 'International Tables Vol C Tables 4.2.6.8 and 6.1.1.4'
I I -0.4742 1.8119 'International Tables Vol C Tables 4.2.6.8 and 6.1.1.4'

loop_
_geom_angle_atom_site_label_1
_geom_angle_atom_site_label_2
_geom_angle_atom_site_label_3
_geom_angle
_geom_angle_site_symmetry_1
_geom_angle_site_symmetry_3
N3A NiA N5A 178.8(7) . .
N3A NiA N2A 86.2(8) . .
N5A NiA N2A 94.3(7) . .
N3A NiA N4A 91.5(8) . .
N5A NiA N4A 88.0(7) . .
N2A NiA N4A 177.1(7) . .
N3A NiA O7 93.4(6) . .
N5A NiA O7 85.5(5) . .
N2A NiA O7 90.6(6) . .
N4A NiA O7 87.9(6) . .
N3A NiA O3 86.5(6) . .
N5A NiA O3 94.5(5) . .
N2A NiA O3 88.3(6) . .
N4A NiA O3 93.2(6) . .
O7 NiA O3 178.9(6) . .
C13A N1A C5A 114.6(19) . .
C13A N1A C4A 118(2) . .
C5A N1A C4A 112(2) . .
C6A N2A C5A 114.9(16) . .
C6A N2A NiA 107.5(13) . .
C5A N2A NiA 114.8(14) . .
C6A N2A H2A 106.3 . .
C5A N2A H2A 106.3 . .
NiA N2A H2A 106.3 . .
C7A N3A C8A 113.7(19) . .
C7A N3A NiA 105.6(13) . .
C8A N3A NiA 119.5(14) . .
C7A N3A H3A 105.6 . .
C8A N3A H3A 105.6 . .
NiA N3A H3A 105.6 . .
C10A N4A C11A 114.0(19) . .
C10A N4A NiA 118.0(15) . .
C11A N4A NiA 103.1(13) . .
C10A N4A H4A 107.0 . .
C11A N4A H4A 107.0 . .
NiA N4A H4A 107.0 . .
C12A N5A C13A 114.4(17) . .
C12A N5A NiA 108.0(12) . .
C13A N5A NiA 114.4(14) . .
C12A N5A H5A 106.5 . .
C13A N5A H5A 106.5 . .
NiA N5A H5A 106.5 . .
C3A C1A C1C 127(3) . .
C3A C1A H1A 116.6 . .
C1C C1A H1A 116.6 . .
C2C C2A C3A 115(3) . .
C2C C2A H2B 122.3 . .
C3A C2A H2B 122.3 . .
C1A C3A C4A 125(3) . .
C1A C3A C2A 118(2) . .
C4A C3A C2A 118(3) . .
N1A C4A C3A 111(2) . .
N1A C4A H4B 109.5 . .
C3A C4A H4B 109.5 . .
N1A C4A H4C 109.5 . .
C3A C4A H4C 109.5 . .
H4B C4A H4C 108.1 . .
N1A C5A N2A 120.1(18) . .
N1A C5A H5B 107.3 . .
N2A C5A H5B 107.3 . .
N1A C5A H5C 107.3 . .
N2A C5A H5C 107.3 . .
H5B C5A H5C 106.9 . .
N2A C6A C7A 106.1(18) . .
N2A C6A H6A 110.5 . .
C7A C6A H6A 110.5 . .
N2A C6A H6B 110.5 . .
C7A C6A H6B 110.5 . .
H6A C6A H6B 108.7 . .
C6A C7A N3A 109.9(18) . .
C6A C7A H7A 109.7 . .
N3A C7A H7A 109.7 . .
C6A C7A H7B 109.7 . .
N3A C7A H7B 109.7 . .
H7A C7A H7B 108.2 . .
C9A C8A N3A 107.6(19) . .
C9A C8A H8A 110.2 . .
N3A C8A H8A 110.2 . .
C9A C8A H8B 110.2 . .
N3A C8A H8B 110.2 . .
H8A C8A H8B 108.5 . .
C10A C9A C8A 114(2) . .
C10A C9A H9A 108.7 . .
C8A C9A H9A 108.7 . .
C10A C9A H9B 108.8 . .
C8A C9A H9B 108.8 . .
H9A C9A H9B 107.6 . .
C9A C10A N4A 110(2) . .
C9A C10A H10A 109.7 . .
N4A C10A H10A 109.7 . .
C9A C10A H10B 109.7 . .
N4A C10A H10B 109.7 . .
H10A C10A H10B 108.2 . .
C12A C11A N4A 110(2) . .
C12A C11A H11A 109.7 . .
N4A C11A H11A 109.7 . .
C12A C11A H11B 109.7 . .
N4A C11A H11B 109.7 . .
H11A C11A H11B 108.2 . .
N5A C12A C11A 106.0(17) . .
N5A C12A H12A 110.5 . .
C11A C12A H12A 110.5 . .
N5A C12A H12B 110.5 . .
C11A C12A H12B 110.5 . .
H12A C12A H12B 108.7 . .
N1A C13A N5A 118.0(19) . .
N1A C13A H13A 107.8 . .
N5A C13A H13A 107.8 . .
N1A C13A H13B 107.8 . .
N5A C13A H13B 107.8 . .
H13A C13A H13B 107.1 . .
N4B NiB N3B 94.4(8) . .
N4B NiB N5B 87.0(8) . .
N3B NiB N5B 178.6(7) . .
N4B NiB N2B 177.4(7) . .
N3B NiB N2B 86.3(7) . .
N5B NiB N2B 92.3(7) . .
N4B NiB O9 86.7(6) . .
N3B NiB O9 92.0(6) . .
N5B NiB O9 88.3(6) . .
N2B NiB O9 95.8(6) . .
N4B NiB O5 93.4(6) . 1_465
N3B NiB O5 88.5(6) . 1_465
N5B NiB O5 91.2(6) . 1_465
N2B NiB O5 84.1(6) . 1_465
O9 NiB O5 179.5(6) . 1_465
C5B N1B C13B 116(2) . .
C5B N1B C4B 120(2) . .
C13B N1B C4B 111(2) . .
C6B N2B C5B 114.1(17) . .
C6B N2B NiB 107.6(13) . .
C5B N2B NiB 118.3(12) . .
C6B N2B H2B1 105.2 . .
C5B N2B H2B1 105.2 . .
NiB N2B H2B1 105.2 . .
C7B N3B C8B 110.8(16) . .
C7B N3B NiB 107.0(13) . .
C8B N3B NiB 116.2(13) . .
C7B N3B H3C 107.5 . .
C8B N3B H3C 107.5 . .
NiB N3B H3C 107.5 . .
C10B N4B C11B 114.7(18) . .
C10B N4B NiB 117.8(14) . .
C11B N4B NiB 106.8(14) . .
C10B N4B H4D 105.5 . .
C11B N4B H4D 105.5 . .
NiB N4B H4D 105.5 . .
C12B N5B C13B 114(2) . .
C12B N5B NiB 107.9(14) . .
C13B N5B NiB 113.9(14) . .
C12B N5B H5D 106.7 . .
C13B N5B H5D 106.7 . .
NiB N5B H5D 106.7 . .
C2B C1B C3B 125(3) 2_585 .
C2B C1B H1B 117.7 2_585 .
C3B C1B H1B 117.7 . .
C3B C2B C1B 123(3) . 2_585
C3B C2B H2D 118.7 . .
C1B C2B H2D 118.7 2_585 .
C2B C3B C4B 126(3) . .
C2B C3B C1B 112(3) . .
C4B C3B C1B 122(3) . .
C3B C4B N1B 118(2) . .
C3B C4B H4E 107.9 . .
N1B C4B H4E 107.9 . .
C3B C4B H4F 107.9 . .
N1B C4B H4F 107.9 . .
H4E C4B H4F 107.2 . .
N1B C5B N2B 113.8(18) . .
N1B C5B H5E 108.8 . .
N2B C5B H5E 108.8 . .
N1B C5B H5F 108.8 . .
N2B C5B H5F 108.8 . .
H5E C5B H5F 107.7 . .
N2B C6B C7B 106.8(18) . .
N2B C6B H6C 110.4 . .
C7B C6B H6C 110.4 . .
N2B C6B H6D 110.4 . .
C7B C6B H6D 110.4 . .
H6C C6B H6D 108.6 . .
N3B C7B C6B 106.8(17) . .
N3B C7B H7C 110.4 . .
C6B C7B H7C 110.4 . .
N3B C7B H7D 110.4 . .
C6B C7B H7D 110.4 . .
H7C C7B H7D 108.6 . .
C9B C8B N3B 111.5(18) . .
C9B C8B H8C 109.3 . .
N3B C8B H8C 109.3 . .
C9B C8B H8D 109.3 . .
N3B C8B H8D 109.3 . .
H8C C8B H8D 108.0 . .
C8B C9B C10B 111(2) . .
C8B C9B H9C 109.4 . .
C10B C9B H9C 109.4 . .
C8B C9B H9D 109.4 . .
C10B C9B H9D 109.4 . .
H9C C9B H9D 108.0 . .
N4B C10B C9B 116(2) . .
N4B C10B H10C 108.2 . .
C9B C10B H10C 108.2 . .
N4B C10B H10D 108.2 . .
C9B C10B H10D 108.2 . .
H10C C10B H10D 107.4 . .
C12B C11B N4B 107.4(19) . .
C12B C11B H11C 110.2 . .
N4B C11B H11C 110.2 . .
C12B C11B H11D 110.2 . .
N4B C11B H11D 110.2 . .
H11C C11B H11D 108.5 . .
N5B C12B C11B 106.2(19) . .
N5B C12B H12C 110.5 . .
C11B C12B H12C 110.5 . .
N5B C12B H12D 110.5 . .
C11B C12B H12D 110.5 . .
H12C C12B H12D 108.7 . .
N1B C13B N5B 120(2) . .
N1B C13B H13C 107.4 . .
N5B C13B H13C 107.3 . .
N1B C13B H13D 107.3 . .
N5B C13B H13D 107.3 . .
H13C C13B H13D 106.9 . .
N3C NiC N2C 85.8(7) . .
N3C NiC N5C 179.4(7) . .
N2C NiC N5C 93.8(7) . .
N3C NiC N4C 95.8(9) . .
N2C NiC N4C 178.3(9) . .
N5C NiC N4C 84.6(9) . .
N3C NiC O11 91.9(6) . .
N2C NiC O11 92.7(6) . .
N5C NiC O11 88.5(6) . .
N4C NiC O11 87.5(6) . .
N3C NiC O1 88.6(6) . 1_455
N2C NiC O1 86.2(6) . 1_455
N5C NiC O1 91.0(6) . 1_455
N4C NiC O1 93.6(6) . 1_455
O11 NiC O1 178.8(6) . 1_455
C13C N1C C5C 115(2) 2_575 2_575
C13C N1C C4C 116(2) 2_575 .
C5C N1C C4C 116(2) 2_575 .
C6C N2C C5C 113.2(16) . .
C6C N2C NiC 108.4(12) . .
C5C N2C NiC 113.6(13) . .
C6C N2C H2C 107.1 . .
C5C N2C H2C 107.1 . .
NiC N2C H2C 107.1 . .
C8C N3C C7C 111.7(16) . .
C8C N3C NiC 119.7(14) . .
C7C N3C NiC 108.5(14) . .
C8C N3C H3E 105.2 . .
C7C N3C H3E 105.2 . .
NiC N3C H3E 105.2 . .
C11C N4C C10C 116(2) . .
C11C N4C NiC 109.9(15) . .
C10C N4C NiC 115.4(16) . .
C11C N4C H4G 104.6 . .
C10C N4C H4G 104.6 . .
NiC N4C H4G 104.6 . .
C12C N5C C13C 114.8(17) . .
C12C N5C NiC 104.6(15) . .
C13C N5C NiC 117.3(14) . .
C12C N5C H5G 106.5 . .
C13C N5C H5G 106.5 . .
NiC N5C H5G 106.5 . .
C1A C1C C3C 121(3) . .
C1A C1C H1C 119.5 . .
C3C C1C H1C 119.5 . .
C2A C2C C3C 124(3) . .
C2A C2C H2F 117.8 . .
C3C C2C H2F 117.8 . .
C1C C3C C2C 115(3) . .
C1C C3C C4C 130(3) . .
C2C C3C C4C 115(3) . .
N1C C4C C3C 104.0(19) . .
N1C C4C H4H 111.0 . .
C3C C4C H4H 111.0 . .
N1C C4C H4I 111.0 . .
C3C C4C H4I 111.0 . .
H4H C4C H4I 109.0 . .
N1C C5C N2C 116.5(19) 2_575 .
N1C C5C H5H 108.2 2_575 .
N2C C5C H5H 108.2 . .
N1C C5C H5I 108.2 2_575 .
N2C C5C H5I 108.2 . .
H5H C5C H5I 107.3 . .
C7C C6C N2C 106.1(18) . .
C7C C6C H6E 110.5 . .
N2C C6C H6E 110.5 . .
C7C C6C H6F 110.5 . .
N2C C6C H6F 110.5 . .
H6E C6C H6F 108.7 . .
C6C C7C N3C 107.2(16) . .
C6C C7C H7E 110.3 . .
N3C C7C H7E 110.3 . .
C6C C7C H7F 110.3 . .
N3C C7C H7F 110.3 . .
H7E C7C H7F 108.5 . .
N3C C8C C9C 110.8(19) . .
N3C C8C H8E 109.5 . .
C9C C8C H8E 109.5 . .
N3C C8C H8F 109.5 . .
C9C C8C H8F 109.5 . .
H8E C8C H8F 108.1 . .
C10C C9C C8C 113(2) . .
C10C C9C H9E 108.9 . .
C8C C9C H9E 108.9 . .
C10C C9C H9F 108.9 . .
C8C C9C H9F 108.9 . .
H9E C9C H9F 107.7 . .
C9C C10C N4C 115(2) . .
C9C C10C H10E 108.5 . .
N4C C10C H10E 108.5 . .
C9C C10C H10F 108.5 . .
N4C C10C H10F 108.5 . .
H10E C10C H10F 107.5 . .
N4C C11C C12C 107.9(19) . .
N4C C11C H11E 110.1 . .
C12C C11C H11E 110.1 . .
N4C C11C H11F 110.1 . .
C12C C11C H11F 110.1 . .
H11E C11C H11F 108.4 . .
C11C C12C N5C 108.0(18) . .
C11C C12C H12E 110.1 . .
N5C C12C H12E 110.1 . .
C11C C12C H12F 110.1 . .
N5C C12C H12F 110.1 . .
H12E C12C H12F 108.4 . .
N1C C13C N5C 114.6(18) 2_575 .
N1C C13C H13E 108.6 2_575 .
N5C C13C H13E 108.6 . .
N1C C13C H13F 108.6 2_575 .
N5C C13C H13F 108.6 . .
H13E C13C H13F 107.6 . .
C10 O1 NiC 131.1(13) . 1_655
C12 O3 NiA 129.2(11) . .
C11 O5 NiB 128.7(13) . 1_645
C1 O7 NiA 131.4(14) . .
C3 O9 NiB 129.9(14) . .
C2 O11 NiC 132.5(12) . .
O7 C1 O8 123.2(19) . .
O7 C1 C4 119(2) . .
O8 C1 C4 117.6(18) . .
O11 C2 O12 124.3(19) . .
O11 C2 C6 118.9(17) . .
O12 C2 C6 116.8(18) . .
O10 C3 O9 122.6(19) . .
O10 C3 C8 124.7(17) . .
O9 C3 C8 113(2) . .
C5 C4 C9 121.2(16) . .
C5 C4 C1 122.4(17) . .
C9 C4 C1 116.4(17) . .
C6 C5 C4 119.6(16) . .
C6 C5 H5 120.2 . .
C4 C5 H5 120.2 . .
C5 C6 C7 120.4(16) . .
C5 C6 C2 119.8(16) . .
C7 C6 C2 119.8(15) . .
C8 C7 C6 122.1(16) . .
C8 C7 H7 118.9 . .
C6 C7 H7 118.9 . .
C7 C8 C9 118.5(16) . .
C7 C8 C3 126.5(17) . .
C9 C8 C3 115.0(17) . .
C4 C9 C8 118.1(18) . .
C4 C9 H9 120.9 . .
C8 C9 H9 120.9 . .
O1 C10 O2 125(2) . .
O1 C10 C13 120.2(17) . .
O2 C10 C13 115.2(18) . .
O6 C11 O5 127.5(19) . .
O6 C11 C15 116.9(18) . .
O5 C11 C15 115.7(19) . .
O4 C12 O3 125.2(16) . .
O4 C12 C17 117.7(15) . .
O3 C12 C17 117.0(15) . .
C14 C13 C18 118.1(18) . .
C14 C13 C10 121.2(16) . .
C18 C13 C10 120.6(16) . .
C15 C14 C13 123.2(17) . .
C15 C14 H14 118.4 . .
C13 C14 H14 118.4 . .
C14 C15 C16 117.2(16) . .
C14 C15 C11 122.1(17) . .
C16 C15 C11 120.6(17) . .
C17 C16 C15 122.3(18) . .
C17 C16 H16 118.9 . .
C15 C16 H16 118.9 . .
C16 C17 C18 119.7(17) . .
C16 C17 C12 120.4(17) . .
C18 C17 C12 119.9(16) . .
C13 C18 C17 119.6(17) . .
C13 C18 H18 120.2 . .
C17 C18 H18 120.2 . .
I3 I1 I3 180.00(15) . 2_655
I4 I2 I4 180.00(8) . 2
I7 I6 I5 174.6(4) . .

loop_
_geom_bond_atom_site_label_1
_geom_bond_atom_site_label_2
_geom_bond_distance
_geom_bond_site_symmetry_2
NiA N3A 1.957(17) .
NiA N5A 2.007(15) .
NiA N2A 2.009(16) .
NiA N4A 2.030(19) .
NiA O7 2.123(11) .
NiA O3 2.138(12) .
N1A C13A 1.37(3) .
N1A C5A 1.40(3) .
N1A C4A 1.47(3) .
N2A C6A 1.45(2) .
N2A C5A 1.47(2) .
N2A H2A 0.9100 .
N3A C7A 1.50(3) .
N3A C8A 1.54(3) .
N3A H3A 0.9100 .
N4A C10A 1.46(2) .
N4A C11A 1.55(3) .
N4A H4A 0.9100 .
N5A C12A 1.48(3) .
N5A C13A 1.52(3) .
N5A H5A 0.9100 .
C1A C3A 1.30(3) .
C1A C1C 1.36(4) .
C1A H1A 0.9300 .
C2A C2C 1.41(4) .
C2A C3A 1.52(3) .
C2A H2B 0.9300 .
C3A C4A 1.52(3) .
C4A H4B 0.9700 .
C4A H4C 0.9700 .
C5A H5B 0.9700 .
C5A H5C 0.9700 .
C6A C7A 1.46(3) .
C6A H6A 0.9700 .
C6A H6B 0.9700 .
C7A H7A 0.9700 .
C7A H7B 0.9700 .
C8A C9A 1.54(3) .
C8A H8A 0.9700 .
C8A H8B 0.9700 .
C9A C10A 1.41(3) .
C9A H9A 0.9700 .
C9A H9B 0.9700 .
C10A H10A 0.9700 .
C10A H10B 0.9700 .
C11A C12A 1.52(3) .
C11A H11A 0.9700 .
C11A H11B 0.9700 .
C12A H12A 0.9700 .
C12A H12B 0.9700 .
C13A H13A 0.9700 .
C13A H13B 0.9700 .
NiB N4B 1.947(15) .
NiB N3B 1.953(18) .
NiB N5B 1.962(19) .
NiB N2B 1.968(16) .
NiB O9 2.089(12) .
NiB O5 2.110(12) 1_465
N1B C5B 1.32(3) .
N1B C13B 1.33(3) .
N1B C4B 1.48(3) .
N2B C6B 1.47(3) .
N2B C5B 1.51(2) .
N2B H2B1 0.9100 .
N3B C7B 1.46(2) .
N3B C8B 1.52(3) .
N3B H3C 0.9100 .
N4B C10B 1.47(3) .
N4B C11B 1.51(3) .
N4B H4D 0.9100 .
N5B C12B 1.47(3) .
N5B C13B 1.53(3) .
N5B H5D 0.9100 .
C1B C2B 1.35(4) 2_585
C1B C3B 1.47(4) .
C1B H1B 0.9300 .
C2B C3B 1.33(3) .
C2B C1B 1.35(4) 2_585
C2B H2D 0.9300 .
C3B C4B 1.45(3) .
C4B H4E 0.9700 .
C4B H4F 0.9700 .
C5B H5E 0.9700 .
C5B H5F 0.9700 .
C6B C7B 1.50(3) .
C6B H6C 0.9700 .
C6B H6D 0.9700 .
C7B H7C 0.9700 .
C7B H7D 0.9700 .
C8B C9B 1.47(3) .
C8B H8C 0.9700 .
C8B H8D 0.9700 .
C9B C10B 1.48(3) .
C9B H9C 0.9700 .
C9B H9D 0.9700 .
C10B H10C 0.9700 .
C10B H10D 0.9700 .
C11B C12B 1.50(3) .
C11B H11C 0.9700 .
C11B H11D 0.9700 .
C12B H12C 0.9700 .
C12B H12D 0.9700 .
C13B H13C 0.9700 .
C13B H13D 0.9700 .
NiC N3C 1.932(19) .
NiC N2C 1.967(15) .
NiC N5C 2.00(2) .
NiC N4C 2.002(16) .
NiC O11 2.103(13) .
NiC O1 2.113(13) 1_455
N1C C13C 1.35(3) 2_575
N1C C5C 1.38(3) 2_575
N1C C4C 1.47(3) .
N2C C6C 1.48(3) .
N2C C5C 1.56(2) .
N2C H2C 0.9100 .
N3C C8C 1.49(2) .
N3C C7C 1.51(2) .
N3C H3E 0.9100 .
N4C C11C 1.41(3) .
N4C C10C 1.51(3) .
N4C H4G 0.9100 .
N5C C12C 1.54(2) .
N5C C13C 1.55(3) .
N5C H5G 0.9100 .
C1C C3C 1.43(4) .
C1C H1C 0.9300 .
C2C C3C 1.43(4) .
C2C H2F 0.9300 .
C3C C4C 1.49(4) .
C4C H4H 0.9700 .
C4C H4I 0.9700 .
C5C N1C 1.38(3) 2_575
C5C H5H 0.9700 .
C5C H5I 0.9700 .
C6C C7C 1.47(3) .
C6C H6E 0.9700 .
C6C H6F 0.9700 .
C7C H7E 0.9700 .
C7C H7F 0.9700 .
C8C C9C 1.51(3) .
C8C H8E 0.9700 .
C8C H8F 0.9700 .
C9C C10C 1.50(3) .
C9C H9E 0.9700 .
C9C H9F 0.9700 .
C10C H10E 0.9700 .
C10C H10F 0.9700 .
C11C C12C 1.44(3) .
C11C H11E 0.9700 .
C11C H11F 0.9700 .
C12C H12E 0.9700 .
C12C H12F 0.9700 .
C13C N1C 1.35(3) 2_575
C13C H13E 0.9700 .
C13C H13F 0.9700 .
O1 C10 1.24(2) .
O1 NiC 2.113(13) 1_655
O2 C10 1.27(2) .
O3 C12 1.238(18) .
O4 C12 1.221(19) .
O5 C11 1.25(2) .
O5 NiB 2.110(12) 1_645
O6 C11 1.25(2) .
O7 C1 1.24(2) .
O8 C1 1.25(2) .
O9 C3 1.32(2) .
O10 C3 1.22(3) .
O11 C2 1.24(2) .
O12 C2 1.26(2) .
C1 C4 1.51(2) .
C2 C6 1.56(3) .
C3 C8 1.51(3) .
C4 C5 1.36(2) .
C4 C9 1.39(2) .
C5 C6 1.36(2) .
C5 H5 0.9300 .
C6 C7 1.37(2) .
C7 C8 1.33(2) .
C7 H7 0.9300 .
C8 C9 1.43(2) .
C9 H9 0.9300 .
C10 C13 1.50(3) .
C11 C15 1.53(3) .
C12 C17 1.52(2) .
C13 C14 1.39(2) .
C13 C18 1.40(2) .
C14 C15 1.36(2) .
C14 H14 0.9300 .
C15 C16 1.41(2) .
C16 C17 1.34(2) .
C16 H16 0.9300 .
C17 C18 1.41(3) .
C18 H18 0.9300 .
I1 I3 2.923(2) .
I1 I3 2.923(2) 2_655
I2 I4 2.912(2) .
I2 I4 2.912(2) 2
I5 I6 2.876(13) .
I6 I7 2.850(10) .
I8 I9 2.70(2) .
I10 I11 2.653(17) .
